data_4325198
loop_
_publ_author_name
'Lubin Ni'
'Firasat Hussain'
'Bernhard Spingler'
'Stephen Weyeneth'
'Greta R. Patzke'

_publ_contact_author_address
;
University of Zurich
Institute of Inorganic Chemistry
Winterthurerstrasse 190
CH-8057 Zurich
Switzerland
;
_publ_contact_author_email greta.patzke@aci.uzh.ch
_publ_contact_author_name 'Dr Greta R. Patzke'
_publ_section_title
;
 Lanthanoid-Containing Open Wells-Dawson Silicotungstates: Synthesis,
 Crystal Structures, and Properties
;
_journal_name_full 'Inorganic Chemistry'
_journal_page_first 4944
_journal_page_last 4955
_journal_paper_doi 10.1021/ic2001943
_journal_volume 50
_journal_year 2011
_chemical_formula_sum 'Cs2.35 Ho3 Na4.65 O94.35 Si2 W18'
_chemical_formula_weight 5789.11
_chemical_name_systematic
;
 ?
;
_space_group_IT_number 2
_symmetry_cell_setting triclinic
_symmetry_space_group_name_Hall '-P 1'
_symmetry_space_group_name_H-M 'P -1'
_atom_sites_solution_primary direct
_atom_sites_solution_secondary difmap
_audit_creation_method SHELXL-97
_cell_angle_alpha 99.062(4)
_cell_angle_beta 98.117(6)
_cell_angle_gamma 93.777(6)
_cell_formula_units_Z 2
_cell_length_a 12.9422(12)
_cell_length_b 15.6464(8)
_cell_length_c 23.0735(12)
_cell_measurement_reflns_used 26626
_cell_measurement_temperature 183(2)
_cell_measurement_theta_max 28.28
_cell_measurement_theta_min 2.50
_cell_volume 4549.2(5)
_computing_cell_refinement 'CrysAlis RED (Oxford, 2007)'
_computing_data_collection 'CrysAlis RED (Oxford, 2007)'
_computing_data_reduction 'CrysAlis RED (Oxford, 2007)'
_computing_molecular_graphics 'ORTEP-3 (Farrugia, 1997)'
_computing_publication_material 'SHELXL-97 (Sheldrick, 2008)'
_computing_structure_refinement 'SHELXL-97 (Sheldrick, 1997)'
_computing_structure_solution 'SIR-97 (Altomare, 1999)'
_diffrn_ambient_temperature 183(2)
_diffrn_detector_area_resol_mean 10.4498
_diffrn_measured_fraction_theta_full 0.968
_diffrn_measured_fraction_theta_max 0.968
_diffrn_measurement_device_type 'Xcalibur Ruby'
_diffrn_measurement_method '\o oscillation scan'
_diffrn_radiation_monochromator graphite
_diffrn_radiation_source 'fine-focus sealed tube'
_diffrn_radiation_type MoK\a
_diffrn_radiation_wavelength 0.71073
_diffrn_reflns_av_R_equivalents 0.0785
_diffrn_reflns_av_sigmaI/netI 0.1430
_diffrn_reflns_limit_h_max 17
_diffrn_reflns_limit_h_min -17
_diffrn_reflns_limit_k_max 20
_diffrn_reflns_limit_k_min -20
_diffrn_reflns_limit_l_max 30
_diffrn_reflns_limit_l_min -29
_diffrn_reflns_number 79760
_diffrn_reflns_theta_full 28.28
_diffrn_reflns_theta_max 28.28
_diffrn_reflns_theta_min 2.50
_exptl_absorpt_coefficient_mu 26.318
_exptl_absorpt_correction_T_max 0.2273
_exptl_absorpt_correction_T_min 0.0374
_exptl_absorpt_correction_type multi-scan
_exptl_absorpt_process_details
;
CrysAlisPro, Oxford Diffraction Ltd.,
Version 1.171.33.66 (release 28-04-2010 CrysAlis171 .NET)
(compiled Apr 28 2010,14:27:37)
empirical absorption correction using spherical harmonics,
 implemented in SCALE3 ABSPACK scaling algorithm.
;
_exptl_crystal_colour pink
_exptl_crystal_density_diffrn 4.226
_exptl_crystal_description block
_exptl_crystal_F_000 4992
_exptl_crystal_size_max 0.11
_exptl_crystal_size_mid 0.09
_exptl_crystal_size_min 0.08
_refine_diff_density_max 7.035
_refine_diff_density_min -7.694
_refine_diff_density_rms 0.532
_refine_ls_extinction_method none
_refine_ls_goodness_of_fit_ref 0.916
_refine_ls_matrix_type full
_refine_ls_number_parameters 635
_refine_ls_number_reflns 21865
_refine_ls_number_restraints 0
_refine_ls_restrained_S_all 0.916
_refine_ls_R_factor_all 0.1015
_refine_ls_R_factor_gt 0.0515
_refine_ls_shift/su_max 0.001
_refine_ls_shift/su_mean 0.000
_refine_ls_structure_factor_coef Fsqd
_refine_ls_weighting_details 'calc w=1/[\s^2^(Fo^2^)+(0.0494P)^2^+0.0000P] where P=(Fo^2^+2Fc^2^)/3'
_refine_ls_weighting_scheme calc
_refine_ls_wR_factor_gt 0.1075
_refine_ls_wR_factor_ref 0.1154
_reflns_number_gt 12748
_reflns_number_total 21865
_reflns_threshold_expression >2sigma(I)
_cod_data_source_file ic2001943_si_002_Ho2.cif
_cod_data_source_block ho_2
_cod_database_code 4325198

loop_
_symmetry_equiv_pos_as_xyz
'x, y, z'
'-x, -y, -z'

loop_
_atom_site_label
_atom_site_type_symbol
_atom_site_fract_x
_atom_site_fract_y
_atom_site_fract_z
_atom_site_U_iso_or_equiv
_atom_site_adp_type
_atom_site_occupancy
_atom_site_symmetry_multiplicity
_atom_site_calc_flag
_atom_site_refinement_flags
_atom_site_disorder_group
O1 O 0.8807(8) 0.1588(6) 0.1297(5) 0.010(2) Uiso 1 1 d . .
O1T O 0.9182(9) 0.1769(7) 0.0171(5) 0.018(3) Uiso 1 1 d . .
O2 O 0.6833(9) 0.1141(7) 0.1452(5) 0.014(3) Uiso 1 1 d . .
O2T O 0.8517(9) 0.0813(7) 0.2262(6) 0.019(3) Uiso 1 1 d . .
O3 O 0.7157(9) 0.1619(7) 0.0469(5) 0.011(3) Uiso 1 1 d . .
O3T O 0.5097(9) 0.1029(7) 0.0556(6) 0.020(3) Uiso 1 1 d . .
O4 O 0.7348(9) 0.2223(7) 0.2519(5) 0.012(3) Uiso 1 1 d . .
O4T O 0.7102(9) 0.2691(7) 0.3678(6) 0.018(3) Uiso 1 1 d . .
O5 O 0.5415(9) 0.2320(7) 0.1583(5) 0.013(3) Uiso 1 1 d . .
O5T O 0.3690(9) 0.3007(7) 0.1997(6) 0.020(3) Uiso 1 1 d . .
O6 O 0.5705(9) 0.2778(7) 0.0556(5) 0.012(3) Uiso 1 1 d . .
O6T O 0.4297(8) 0.3862(6) 0.0162(5) 0.008(2) Uiso 1 1 d . .
O7 O 0.8018(9) 0.3218(7) 0.0351(5) 0.014(3) Uiso 1 1 d . .
O7T O 0.8325(10) 0.4477(7) -0.0316(6) 0.020(3) Uiso 1 1 d . .
O8 O 0.9600(9) 0.3133(7) 0.1158(5) 0.017(3) Uiso 1 1 d . .
O8T O 1.1186(9) 0.4356(7) 0.1226(6) 0.020(3) Uiso 1 1 d . .
O9 O 0.9249(9) 0.2563(7) 0.2341(5) 0.012(3) Uiso 1 1 d . .
O9T O 1.0531(9) 0.3438(7) 0.3331(5) 0.016(3) Uiso 1 1 d . .
O10 O 0.7517(9) 0.2707(7) 0.1411(5) 0.017(3) Uiso 1 1 d . .
O10T O 1.1278(9) 0.5547(7) 0.4019(6) 0.019(3) Uiso 1 1 d . .
O11 O 0.5548(10) 0.2843(7) 0.2728(6) 0.021(3) Uiso 1 1 d . .
O11T O 1.1924(10) 0.6568(8) 0.1912(6) 0.025(3) Uiso 1 1 d . .
O12 O 0.4993(9) 0.3884(7) 0.1364(5) 0.014(3) Uiso 1 1 d . .
O12T O 0.9714(9) 0.8415(7) 0.1029(5) 0.017(3) Uiso 1 1 d . .
O13 O 0.6364(9) 0.4093(7) 0.0070(5) 0.015(3) Uiso 1 1 d . .
O13T O 0.6259(10) 0.9410(7) 0.2076(6) 0.022(3) Uiso 1 1 d . .
O14 O 0.9106(9) 0.4653(7) 0.0889(5) 0.014(3) Uiso 1 1 d . .
O14T O 0.5861(9) 0.8739(7) 0.3948(5) 0.013(3) Uiso 1 1 d . .
O15 O 1.0611(9) 0.3971(7) 0.2233(5) 0.013(3) Uiso 1 1 d . .
O15T O 0.8546(10) 0.6625(7) 0.5017(6) 0.021(3) Uiso 1 1 d . .
O16 O 0.8378(9) 0.3687(7) 0.3095(5) 0.012(3) Uiso 1 1 d . .
O16T O 1.1488(9) 0.8505(7) 0.4872(5) 0.018(3) Uiso 1 1 d . .
O17 O 0.6727(9) 0.3776(7) 0.2212(5) 0.014(3) Uiso 1 1 d . .
O17T O 1.1974(9) 0.9546(7) 0.2750(6) 0.019(3) Uiso 1 1 d . .
O18 O 0.7043(9) 0.4265(7) 0.1174(5) 0.011(3) Uiso 1 1 d . .
O18T O 0.8720(9) 1.0684(7) 0.3914(5) 0.012(3) Uiso 1 1 d . .
O19 O 0.8691(9) 0.4142(7) 0.2002(5) 0.016(3) Uiso 1 1 d . .
O20 O 0.6589(9) 0.4283(7) 0.3411(5) 0.013(3) Uiso 1 1 d . .
O21 O 0.4946(9) 0.4444(7) 0.2542(5) 0.015(3) Uiso 1 1 d . .
O22 O 0.5487(9) 0.5272(7) 0.0821(5) 0.016(3) Uiso 1 1 d . .
O23 O 0.7529(9) 0.5589(7) 0.0502(5) 0.017(3) Uiso 1 1 d . .
O24 O 1.0157(9) 0.5495(7) 0.1917(5) 0.013(3) Uiso 1 1 d . .
O25 O 0.9781(9) 0.4959(7) 0.3078(5) 0.018(3) Uiso 1 1 d . .
O26 O 0.7211(9) 0.5974(7) 0.3996(5) 0.016(3) Uiso 1 1 d . .
O27 O 0.5833(9) 0.7011(7) 0.3468(5) 0.014(3) Uiso 1 1 d . .
O28 O 0.6360(9) 0.7712(7) 0.1649(5) 0.017(3) Uiso 1 1 d . .
O29 O 0.8045(9) 0.7279(7) 0.1066(5) 0.018(3) Uiso 1 1 d . .
O30 O 0.7135(10) 0.6082(7) 0.1697(6) 0.022(3) Uiso 1 1 d . .
O31 O 0.4630(10) 0.6896(8) 0.0892(6) 0.028(3) Uiso 1 1 d . .
O32 O 0.6279(10) 0.7839(8) 0.0317(6) 0.027(3) Uiso 1 1 d . .
O33 O 0.5102(19) 0.5154(15) 0.4038(12) 0.109(8) Uiso 1 1 d . .
O34 O 0.7241(13) 0.5506(10) 0.2788(8) 0.051(4) Uiso 1 1 d . .
O35 O 0.3967(10) 0.5851(8) 0.3106(6) 0.027(3) Uiso 1 1 d . .
O36 O 0.5461(15) 0.6178(12) 0.2341(9) 0.070(6) Uiso 1 1 d . .
O37 O 1.1376(9) 0.6132(7) 0.2955(5) 0.011(3) Uiso 1 1 d . .
O38 O 0.9922(9) 0.7141(7) 0.1764(5) 0.012(3) Uiso 1 1 d . .
O39 O 0.8065(9) 0.8865(7) 0.1695(5) 0.012(3) Uiso 1 1 d . .
O40 O 0.6574(8) 0.8258(6) 0.2854(5) 0.010(2) Uiso 1 1 d . .
O41 O 0.7342(9) 0.7715(7) 0.4380(6) 0.020(3) Uiso 1 1 d . .
O42 O 0.9308(9) 0.6173(7) 0.3941(5) 0.012(3) Uiso 1 1 d . .
O43 O 0.9565(8) 0.6662(6) 0.2843(5) 0.010(2) Uiso 1 1 d . .
O44 O 0.8273(9) 0.7686(7) 0.2338(5) 0.013(3) Uiso 1 1 d . .
O45 O 0.7958(9) 0.7227(7) 0.3377(5) 0.014(3) Uiso 1 1 d . .
O46 O 1.0981(9) 0.7220(7) 0.3905(5) 0.013(3) Uiso 1 1 d . .
O47 O 1.1254(9) 0.7766(7) 0.2705(5) 0.013(3) Uiso 1 1 d . .
O48 O 0.9613(9) 0.8308(7) 0.3335(5) 0.014(3) Uiso 1 1 d . .
O49 O 0.9993(9) 0.8766(7) 0.2228(5) 0.012(3) Uiso 1 1 d . .
O50 O 0.8156(8) 0.9495(6) 0.2820(5) 0.010(2) Uiso 1 1 d . .
O51 O 0.7948(9) 0.8976(7) 0.3805(5) 0.013(3) Uiso 1 1 d . .
O52 O 0.9425(9) 0.7781(7) 0.4414(5) 0.015(3) Uiso 1 1 d . .
O53 O 1.1473(9) 0.8853(7) 0.3739(5) 0.011(3) Uiso 1 1 d . .
O54 O 0.9972(9) 0.9423(7) 0.4308(5) 0.016(3) Uiso 1 1 d . .
O55 O 1.0157(9) 0.9877(7) 0.3238(5) 0.012(3) Uiso 1 1 d . .
O56 O 0.7507(10) 0.2919(8) 0.4970(6) 0.028(3) Uiso 1 1 d . .
O57 O 0.9125(12) 0.2428(10) 0.4159(8) 0.048(4) Uiso 1 1 d . .
O58 O 0.6890(10) 0.0375(8) 0.4537(6) 0.026(3) Uiso 1 1 d . .
O59 O 0.6799(10) 0.0793(7) 0.3311(6) 0.021(3) Uiso 1 1 d . .
O60 O 0.5782(11) 0.1734(8) 0.4259(6) 0.033(4) Uiso 1 1 d . .
O61 O 1.2649(13) 0.4378(10) 0.2683(8) 0.050(4) Uiso 1 1 d . .
O62 O 0.5578(16) 0.1392(12) -0.1295(9) 0.076(6) Uiso 1 1 d . .
O63 O 0.6417(14) 0.0332(11) -0.0509(9) 0.063(5) Uiso 1 1 d . .
O64 O 0.331(3) 0.986(2) 0.4178(18) 0.187(15) Uiso 1 1 d . .
O65 O 1.1144(19) 1.0490(15) 0.0031(12) 0.109(8) Uiso 1 1 d . .
O66 O 0.5338(11) 1.0976(9) 0.2370(7) 0.036(4) Uiso 1 1 d . .
O67 O 1.185(2) 0.2240(19) 0.0405(15) 0.148(11) Uiso 1 1 d . .
O68 O 0.3263(12) 0.7420(9) 0.3507(7) 0.045(4) Uiso 1 1 d . .
O69 O 0.1514(13) 0.2183(10) 0.1633(8) 0.049(4) Uiso 1 1 d . .
O70 O 0.0950(10) 0.1403(8) 0.2751(6) 0.028(3) Uiso 1 1 d . .
O71 O 0.7288(15) 0.4499(11) 0.4688(9) 0.067(5) Uiso 1 1 d . .
O72 O 0.7908(19) 0.2407(14) -0.1010(11) 0.101(8) Uiso 1 1 d . .
O73 O 0.7265(15) 0.9523(12) 0.0726(9) 0.070(6) Uiso 1 1 d . .
O74 O 1.275(2) 0.4132(16) 0.4090(13) 0.121(9) Uiso 1 1 d . .
O75 O 0.183(2) 0.0714(16) 0.1924(12) 0.114(9) Uiso 1 1 d . .
O76 O 1.204(2) 0.9315(18) 0.1238(14) 0.138(10) Uiso 1 1 d . .
Na1 Na 1.1496(8) 1.0958(6) 0.4635(5) 0.050(3) Uiso 1 1 d . .
Na2 Na 1.0351(6) 0.9388(5) 0.0502(4) 0.033(2) Uiso 1 1 d . .
Na3 Na 0.0461(12) 0.0378(9) 0.1563(7) 0.107(5) Uiso 1 1 d . .
Na4 Na 0.9562(8) 0.4424(6) 0.4616(5) 0.058(3) Uiso 1 1 d . .
Si1 Si 0.7490(4) 0.3745(3) 0.1710(2) 0.0098(10) Uani 1 1 d . .
Si2 Si 0.8824(4) 0.7453(3) 0.2967(2) 0.0097(10) Uani 1 1 d . .
Cs1 Cs 1.04246(12) 0.34941(8) -0.01670(7) 0.0369(4) Uani 1 1 d . .
Cs2 Cs 1.33884(10) 0.53186(8) 0.14442(6) 0.0284(3) Uani 1 1 d . .
Cs3 Cs 0.4401(4) 0.9416(4) 0.2955(2) 0.0617(15) Uani 0.35 1 d P 1
O77 O 0.401(2) 0.7570(19) 0.2333(15) 0.012(7) Uiso 0.35 1 d P 1
Na5 Na 0.3567(9) 0.8308(7) 0.2366(6) 0.029(3) Uiso 0.65 1 d P 2
Ho1 Ho 0.64199(6) 0.66027(5) 0.08278(4) 0.01222(18) Uani 1 1 d . .
Ho2 Ho 0.57268(8) 0.55199(6) 0.32898(5) 0.0396(3) Uani 1 1 d . .
Ho3 Ho 0.75551(7) 0.16468(5) 0.42333(4) 0.01279(18) Uani 1 1 d . .
W1 W 0.84901(6) 0.22805(4) 0.06818(3) 0.01488(17) Uani 1 1 d . .
W2 W 0.80467(6) 0.16635(4) 0.19607(3) 0.01269(16) Uani 1 1 d . .
W3 W 0.60193(6) 0.18776(4) 0.09350(3) 0.01355(16) Uani 1 1 d . .
W4 W 0.69656(6) 0.32707(4) 0.30786(3) 0.01270(16) Uani 1 1 d . .
W5 W 0.49818(6) 0.34147(4) 0.20810(3) 0.01296(16) Uani 1 1 d . .
W6 W 0.54633(6) 0.41157(4) 0.06628(3) 0.01148(16) Uani 1 1 d . .
W7 W 0.78231(6) 0.44955(4) 0.03505(3) 0.01220(16) Uani 1 1 d . .
W8 W 1.00331(6) 0.43103(5) 0.15077(3) 0.01492(17) Uani 1 1 d . .
W9 W 0.96390(6) 0.36703(4) 0.27571(3) 0.01291(16) Uani 1 1 d . .
W10 W 1.04345(6) 0.59597(4) 0.35079(3) 0.01293(16) Uani 1 1 d . .
W11 W 1.08294(6) 0.65980(5) 0.22682(3) 0.01585(17) Uani 1 1 d . .
W12 W 0.90489(6) 0.80052(4) 0.15467(3) 0.01212(16) Uani 1 1 d . .
W13 W 0.70321(6) 0.85599(4) 0.21757(3) 0.01149(16) Uani 1 1 d . .
W14 W 0.66723(6) 0.79870(4) 0.36477(3) 0.01198(16) Uani 1 1 d . .
W15 W 0.82618(6) 0.67811(4) 0.42864(3) 0.01296(16) Uani 1 1 d . .
W16 W 1.06229(6) 0.82776(4) 0.42146(3) 0.01218(16) Uani 1 1 d . .
W17 W 1.09381(6) 0.89373(4) 0.29182(3) 0.01371(16) Uani 1 1 d . .
W18 W 0.90196(6) 0.96154(4) 0.36683(3) 0.01133(16) Uani 1 1 d . .

loop_
_atom_site_aniso_label
_atom_site_aniso_U_11
_atom_site_aniso_U_22
_atom_site_aniso_U_33
_atom_site_aniso_U_23
_atom_site_aniso_U_13
_atom_site_aniso_U_12
Si1 0.014(3) 0.007(2) 0.007(3) -0.0015(18) 0.001(2) 0.0017(19)
Si2 0.012(3) 0.009(2) 0.007(3) 0.0020(18) -0.001(2) 0.0029(19)
Cs1 0.0462(9) 0.0323(7) 0.0320(9) -0.0059(6) 0.0214(7) -0.0052(6)
Cs2 0.0240(7) 0.0292(7) 0.0329(8) 0.0037(5) 0.0062(6) 0.0077(5)
Cs3 0.030(3) 0.110(4) 0.062(4) 0.054(3) 0.013(2) 0.017(3)
Ho1 0.0185(5) 0.0115(4) 0.0049(4) -0.0001(3) -0.0022(3) 0.0005(3)
Ho2 0.0279(6) 0.0163(5) 0.0600(8) -0.0142(5) -0.0228(5) 0.0076(4)
Ho3 0.0187(5) 0.0128(4) 0.0061(4) 0.0010(3) -0.0006(4) 0.0027(3)
W1 0.0246(4) 0.0132(4) 0.0073(4) 0.0003(3) 0.0045(3) 0.0045(3)
W2 0.0209(4) 0.0093(3) 0.0076(4) 0.0014(3) 0.0007(3) 0.0021(3)
W3 0.0217(4) 0.0095(3) 0.0075(4) -0.0007(3) -0.0013(3) 0.0004(3)
W4 0.0219(4) 0.0113(3) 0.0045(4) 0.0014(3) 0.0004(3) 0.0024(3)
W5 0.0181(4) 0.0146(4) 0.0062(4) 0.0019(3) 0.0014(3) 0.0016(3)
W6 0.0173(4) 0.0114(3) 0.0044(4) 0.0005(3) -0.0018(3) 0.0011(3)
W7 0.0189(4) 0.0123(4) 0.0048(4) 0.0007(3) 0.0011(3) 0.0006(3)
W8 0.0167(4) 0.0202(4) 0.0075(4) 0.0015(3) 0.0013(3) 0.0026(3)
W9 0.0191(4) 0.0110(3) 0.0075(4) 0.0013(3) -0.0013(3) 0.0014(3)
W10 0.0186(4) 0.0106(3) 0.0076(4) -0.0006(3) -0.0024(3) 0.0019(3)
W11 0.0196(4) 0.0187(4) 0.0102(4) 0.0024(3) 0.0034(3) 0.0062(3)
W12 0.0195(4) 0.0116(3) 0.0044(4) 0.0002(3) 0.0008(3) -0.0002(3)
W13 0.0171(4) 0.0112(3) 0.0046(4) -0.0009(3) -0.0014(3) 0.0017(3)
W14 0.0160(4) 0.0130(4) 0.0064(4) 0.0009(3) 0.0006(3) 0.0013(3)
W15 0.0191(4) 0.0137(4) 0.0057(4) 0.0023(3) 0.0001(3) 0.0007(3)
W16 0.0177(4) 0.0113(3) 0.0053(4) -0.0017(3) -0.0024(3) 0.0009(3)
W17 0.0162(4) 0.0152(4) 0.0082(4) -0.0001(3) 0.0000(3) -0.0012(3)
W18 0.0167(4) 0.0095(3) 0.0064(4) -0.0010(3) -0.0006(3) 0.0013(3)

loop_
_atom_type_symbol
_atom_type_description
_atom_type_scat_dispersion_real
_atom_type_scat_dispersion_imag
_atom_type_scat_source
O O 0.0106 0.0060 'International Tables Vol C Tables 4.2.6.8 and 6.1.1.4'
Na Na 0.0362 0.0249 'International Tables Vol C Tables 4.2.6.8 and 6.1.1.4'
Si Si 0.0817 0.0704 'International Tables Vol C Tables 4.2.6.8 and 6.1.1.4'
Cs Cs -0.3680 2.1192 'International Tables Vol C Tables 4.2.6.8 and 6.1.1.4'
Ho Ho -0.2175 4.6783 'International Tables Vol C Tables 4.2.6.8 and 6.1.1.4'
W W -0.8490 6.8722 'International Tables Vol C Tables 4.2.6.8 and 6.1.1.4'

loop_
_geom_angle_atom_site_label_1
_geom_angle_atom_site_label_2
_geom_angle_atom_site_label_3
_geom_angle
_geom_angle_site_symmetry_1
_geom_angle_site_symmetry_3
W2 O1 W1 120.9(5) . .
W2 O1 Na3 104.6(5) . 1_655
W1 O1 Na3 134.3(6) . 1_655
W1 O1T Na2 157.1(7) . 2_765
W1 O1T Cs1 99.1(4) . .
Na2 O1T Cs1 103.0(5) 2_765 .
W2 O2 W3 118.2(5) . .
W1 O3 W3 120.4(5) . .
W2 O4 W4 155.9(6) . .
W4 O4T Ho3 160.5(7) . .
W3 O5 W5 146.5(6) . .
W3 O6 W6 145.4(6) . .
W6 O6T Ho1 144.8(6) . 2_665
W1 O7 W7 154.5(7) . .
W1 O7 Cs1 89.3(4) . .
W7 O7 Cs1 89.9(4) . .
W7 O7T Cs1 105.9(5) . .
W7 O7T Cs2 114.6(5) . 2_765
Cs1 O7T Cs2 134.0(4) . 2_765
W7 O7T Cs1 91.3(4) . 2_765
Cs1 O7T Cs1 94.8(3) . 2_765
Cs2 O7T Cs1 104.9(3) 2_765 2_765
W8 O8 W1 148.0(6) . .
W8 O8 Cs1 90.4(4) . .
W1 O8 Cs1 88.2(4) . .
W8 O8T Cs2 142.6(6) . .
W8 O8T Cs1 101.8(5) . .
Cs2 O8T Cs1 112.7(4) . .
W9 O9 W2 146.4(6) . .
Si1 O10 W1 122.7(6) . .
Si1 O10 W3 121.3(6) . .
W1 O10 W3 94.7(4) . .
Si1 O10 W2 122.9(7) . .
W1 O10 W2 94.1(4) . .
W3 O10 W2 93.5(4) . .
W4 O11 W5 113.9(6) . .
W11 O11T Cs2 140.8(6) . .
W6 O12 W5 158.1(6) . .
W6 O12 Cs2 97.0(4) . 1_455
W5 O12 Cs2 104.2(4) . 1_455
W12 O12T Na2 159.5(7) . .
W12 O12T Cs1 93.3(4) . 2_765
Na2 O12T Cs1 105.4(5) . 2_765
W6 O13 W7 116.4(6) . .
W6 O13 Cs2 143.6(5) . 2_765
W7 O13 Cs2 90.4(4) . 2_765
W13 O13T Cs3 109.5(5) . .
W8 O14 W7 151.4(7) . .
W8 O14 Cs1 89.8(4) . .
W7 O14 Cs1 92.1(4) . .
W8 O14 Cs1 126.0(5) . 2_765
W7 O14 Cs1 82.6(4) . 2_765
Cs1 O14 Cs1 86.2(3) . 2_765
W14 O14T Cs3 111.6(5) . .
W8 O15 W9 117.4(6) . .
W4 O16 W9 150.6(6) . .
W16 O16T Ho3 161.3(7) . 2_766
Si1 O17 W4 128.6(6) . .
Si1 O17 W5 128.0(7) . .
W4 O17 W5 91.9(4) . .
W17 O17T Cs3 132.7(6) . 1_655
Si1 O18 W6 127.7(6) . .
Si1 O18 W7 127.8(6) . .
W6 O18 W7 92.6(4) . .
W18 O18T Ho3 150.6(6) . 1_565
Si1 O19 W8 126.1(7) . .
Si1 O19 W9 124.0(6) . .
W8 O19 W9 94.9(4) . .
W4 O20 Ho2 148.0(6) . .
W5 O21 Ho2 149.9(6) . .
W5 O21 Cs2 94.7(4) . 1_455
Ho2 O21 Cs2 110.6(4) . 1_455
W6 O22 Ho1 146.5(6) . .
W6 O22 Cs2 96.1(5) . 1_455
Ho1 O22 Cs2 117.1(4) . 1_455
W7 O23 Ho1 149.8(7) . .
W7 O23 Cs1 98.9(5) . 2_765
Ho1 O23 Cs1 111.2(4) . 2_765
W11 O24 W8 157.2(7) . .
W10 O25 W9 155.0(7) . .
W15 O26 Ho2 147.6(6) . .
W14 O27 Ho2 146.2(6) . .
W13 O28 Ho1 147.7(7) . .
W12 O29 Ho1 153.0(7) . .
W12 O29 Cs1 94.9(4) . 2_765
Ho1 O29 Cs1 111.8(4) . 2_765
Ho1 O31 Cs2 110.7(4) . 1_455
Ho2 O35 Cs2 101.6(4) . 1_455
Ho2 O36 Cs2 112.7(6) . 1_455
W11 O37 W10 117.0(5) . .
W11 O38 W12 156.8(6) . .
W11 O38 Cs1 121.5(4) . 2_765
W12 O38 Cs1 81.1(4) . 2_765
W13 O39 W12 114.8(5) . .
W13 O40 W14 158.0(6) . .
W13 O40 Cs3 102.3(4) . .
W14 O40 Cs3 94.9(4) . .
W14 O41 W15 114.1(6) . .
W14 O41 Na1 123.6(5) . 2_776
W15 O41 Na1 104.9(5) . 2_776
W10 O42 W15 159.2(6) . .
Si2 O43 W10 128.0(6) . .
Si2 O43 W11 126.9(6) . .
W10 O43 W11 93.5(4) . .
Si2 O44 W13 128.9(6) . .
Si2 O44 W12 128.7(6) . .
W13 O44 W12 92.5(4) . .
Si2 O45 W14 129.2(6) . .
Si2 O45 W15 127.0(6) . .
W14 O45 W15 91.6(4) . .
W16 O46 W10 145.6(6) . .
W17 O47 W11 149.3(6) . .
Si2 O48 W16 122.3(6) . .
Si2 O48 W18 123.2(6) . .
W16 O48 W18 93.2(4) . .
Si2 O48 W17 121.8(6) . .
W16 O48 W17 95.2(4) . .
W18 O48 W17 93.5(4) . .
W17 O49 W12 152.7(6) . .
W18 O50 W13 140.4(5) . .
W18 O51 W14 159.1(7) . .
W16 O52 W15 150.6(6) . .
W16 O53 W17 121.0(6) . .
W18 O54 W16 116.7(6) . .
W18 O54 Na1 107.0(5) . .
W16 O54 Na1 114.2(5) . .
W18 O55 W17 119.2(5) . .
Ho3 O59 Cs3 128.8(5) . 1_545
Na2 O65 Na2 91.5(9) 2_775 .
Na2 O76 Na3 58.8(7) . 1_665
O54 Na1 O41 146.1(5) . 2_776
O65 Na2 O12T 96.0(8) 2_775 .
O65 Na2 O1T 95.2(8) 2_775 2_765
O12T Na2 O1T 89.8(5) . 2_765
O65 Na2 O65 88.5(9) 2_775 .
O12T Na2 O65 174.3(8) . .
O1T Na2 O65 93.3(7) 2_765 .
O65 Na2 O76 173.6(10) 2_775 .
O12T Na2 O76 81.1(8) . .
O1T Na2 O76 90.5(7) 2_765 .
O65 Na2 O76 94.0(9) . .
O65 Na2 Na3 108.9(8) 2_775 1_665
O12T Na2 Na3 79.0(5) . 1_665
O1T Na2 Na3 154.3(6) 2_765 1_665
O65 Na2 Na3 96.2(7) . 1_665
O76 Na2 Na3 65.0(7) . 1_665
O65 Na2 Na2 47.3(7) 2_775 2_775
O12T Na2 Na2 143.1(6) . 2_775
O1T Na2 Na2 95.9(5) 2_765 2_775
O65 Na2 Na2 41.3(6) . 2_775
O76 Na2 Na2 135.0(8) . 2_775
Na3 Na2 Na2 107.0(5) 1_665 2_775
O65 Na2 Cs1 88.6(7) 2_775 2_765
O12T Na2 Cs1 45.3(3) . 2_765
O1T Na2 Cs1 46.0(3) 2_765 2_765
O65 Na2 Cs1 138.7(6) . 2_765
O76 Na2 Cs1 93.3(7) . 2_765
Na3 Na2 Cs1 123.5(4) 1_665 2_765
Na2 Na2 Cs1 122.4(3) 2_775 2_765
O75 Na3 Na2 112.5(11) . 1_445
O75 Na3 O76 61.9(11) . 1_445
Na2 Na3 O76 56.2(7) 1_445 1_445
O75 Na3 O70 58.2(10) . .
Na2 Na3 O70 170.4(7) 1_445 .
O76 Na3 O70 114.4(9) 1_445 .
O75 Na3 O1 125.6(10) . 1_455
Na2 Na3 O1 100.8(6) 1_445 1_455
O76 Na3 O1 152.3(9) 1_445 1_455
O70 Na3 O1 87.6(5) . 1_455
Na4 Na4 O71 105.0(7) 2_766 .
O17 Si1 O18 111.7(6) . .
O17 Si1 O19 111.2(6) . .
O18 Si1 O19 110.0(6) . .
O17 Si1 O10 107.6(6) . .
O18 Si1 O10 107.7(6) . .
O19 Si1 O10 108.4(6) . .
O45 Si2 O43 111.8(6) . .
O45 Si2 O44 111.3(6) . .
O43 Si2 O44 109.8(6) . .
O45 Si2 O48 108.2(6) . .
O43 Si2 O48 106.5(6) . .
O44 Si2 O48 109.0(6) . .
O67 Cs1 O23 87.8(6) . 2_765
O67 Cs1 O7T 152.7(6) . .
O23 Cs1 O7T 117.0(3) 2_765 .
O67 Cs1 O29 69.7(6) . 2_765
O23 Cs1 O29 50.9(3) 2_765 2_765
O7T Cs1 O29 134.2(3) . 2_765
O67 Cs1 O8T 72.4(6) . .
O23 Cs1 O8T 89.6(3) 2_765 .
O7T Cs1 O8T 95.4(3) . .
O29 Cs1 O8T 124.8(3) 2_765 .
O67 Cs1 O12T 68.1(6) . 2_765
O23 Cs1 O12T 100.3(3) 2_765 2_765
O7T Cs1 O12T 114.5(3) . 2_765
O29 Cs1 O12T 49.4(3) 2_765 2_765
O8T Cs1 O12T 138.7(3) . 2_765
O67 Cs1 O1T 64.6(6) . .
O23 Cs1 O1T 149.9(3) 2_765 .
O7T Cs1 O1T 92.6(3) . .
O29 Cs1 O1T 104.9(3) 2_765 .
O8T Cs1 O1T 93.1(3) . .
O12T Cs1 O1T 59.4(3) 2_765 .
O67 Cs1 O7T 105.7(6) . 2_765
O23 Cs1 O7T 48.6(3) 2_765 2_765
O7T Cs1 O7T 85.2(3) . 2_765
O29 Cs1 O7T 99.5(3) 2_765 2_765
O8T Cs1 O7T 55.2(3) . 2_765
O12T Cs1 O7T 148.9(3) 2_765 2_765
O1T Cs1 O7T 147.6(3) . 2_765
O67 Cs1 O8 70.7(6) . .
O23 Cs1 O8 134.8(3) 2_765 .
O7T Cs1 O8 83.1(3) . .
O29 Cs1 O8 139.5(3) 2_765 .
O8T Cs1 O8 46.6(3) . .
O12T Cs1 O8 107.1(3) 2_765 .
O1T Cs1 O8 49.1(3) . .
O7T Cs1 O8 98.7(3) 2_765 .
O67 Cs1 O14 110.8(6) . .
O23 Cs1 O14 118.8(3) 2_765 .
O7T Cs1 O14 48.7(3) . .
O29 Cs1 O14 169.6(3) 2_765 .
O8T Cs1 O14 48.3(3) . .
O12T Cs1 O14 140.8(3) 2_765 .
O1T Cs1 O14 84.1(3) . .
O7T Cs1 O14 70.2(3) 2_765 .
O8 Cs1 O14 44.4(3) . .
O67 Cs1 O7 105.6(6) . .
O23 Cs1 O7 160.6(3) 2_765 .
O7T Cs1 O7 47.5(3) . .
O29 Cs1 O7 146.8(3) 2_765 .
O8T Cs1 O7 81.5(3) . .
O12T Cs1 O7 97.7(3) 2_765 .
O1T Cs1 O7 48.6(3) . .
O7T Cs1 O7 113.0(3) 2_765 .
O8 Cs1 O7 43.4(3) . .
O14 Cs1 O7 43.5(3) . .
O67 Cs1 O38 108.6(6) . 2_765
O23 Cs1 O38 77.5(3) 2_765 2_765
O7T Cs1 O38 88.9(3) . 2_765
O29 Cs1 O38 47.2(3) 2_765 2_765
O8T Cs1 O38 166.9(3) . 2_765
O12T Cs1 O38 47.8(3) 2_765 2_765
O1T Cs1 O38 99.1(3) . 2_765
O7T Cs1 O38 113.2(3) 2_765 2_765
O8 Cs1 O38 146.4(3) . 2_765
O14 Cs1 O38 137.6(3) . 2_765
O7 Cs1 O38 110.3(3) . 2_765
O11T Cs2 O8T 72.3(3) . .
O11T Cs2 O12 162.0(3) . 1_655
O8T Cs2 O12 106.8(3) . 1_655
O11T Cs2 O36 96.7(4) . 1_655
O8T Cs2 O36 150.1(4) . 1_655
O12 Cs2 O36 75.1(4) 1_655 1_655
O11T Cs2 O7T 73.7(3) . 2_765
O8T Cs2 O7T 58.6(3) . 2_765
O12 Cs2 O7T 121.9(3) 1_655 2_765
O36 Cs2 O7T 146.3(4) 1_655 2_765
O11T Cs2 O22 140.8(3) . 1_655
O8T Cs2 O22 137.8(3) . 1_655
O12 Cs2 O22 50.9(3) 1_655 1_655
O36 Cs2 O22 67.1(4) 1_655 1_655
O7T Cs2 O22 99.7(3) 2_765 1_655
O11T Cs2 O31 90.6(3) . 1_655
O8T Cs2 O31 136.8(3) . 1_655
O12 Cs2 O31 101.0(3) 1_655 1_655
O36 Cs2 O31 69.0(4) 1_655 1_655
O7T Cs2 O31 78.7(3) 2_765 1_655
O22 Cs2 O31 50.6(3) 1_655 1_655
O11T Cs2 O21 114.5(3) . 1_655
O8T Cs2 O21 108.1(3) . 1_655
O12 Cs2 O21 48.0(3) 1_655 1_655
O36 Cs2 O21 50.3(4) 1_655 1_655
O7T Cs2 O21 162.8(3) 2_765 1_655
O22 Cs2 O21 83.3(3) 1_655 1_655
O31 Cs2 O21 115.1(3) 1_655 1_655
O11T Cs2 O61 78.1(4) . .
O8T Cs2 O61 64.6(4) . .
O12 Cs2 O61 85.3(3) 1_655 .
O36 Cs2 O61 86.1(4) 1_655 .
O7T Cs2 O61 121.7(3) 2_765 .
O22 Cs2 O61 132.3(3) 1_655 .
O31 Cs2 O61 151.4(3) 1_655 .
O21 Cs2 O61 50.2(3) 1_655 .
O11T Cs2 O35 69.5(3) . 1_655
O8T Cs2 O35 102.6(3) . 1_655
O12 Cs2 O35 93.7(3) 1_655 1_655
O36 Cs2 O35 47.9(4) 1_655 1_655
O7T Cs2 O35 142.5(3) 2_765 1_655
O22 Cs2 O35 113.1(3) 1_655 1_655
O31 Cs2 O35 107.9(3) 1_655 1_655
O21 Cs2 O35 45.9(3) 1_655 1_655
O61 Cs2 O35 43.5(3) . 1_655
O11T Cs2 O77 51.0(5) . 1_655
O8T Cs2 O77 122.7(5) . 1_655
O12 Cs2 O77 124.5(5) 1_655 1_655
O36 Cs2 O77 49.6(6) 1_655 1_655
O7T Cs2 O77 105.3(5) 2_765 1_655
O22 Cs2 O77 96.8(5) 1_655 1_655
O31 Cs2 O77 59.3(6) 1_655 1_655
O21 Cs2 O77 91.0(5) 1_655 1_655
O61 Cs2 O77 94.0(6) . 1_655
O35 Cs2 O77 54.8(5) 1_655 1_655
O11T Cs2 O13 103.0(3) . 2_765
O8T Cs2 O13 102.2(3) . 2_765
O12 Cs2 O13 94.8(3) 1_655 2_765
O36 Cs2 O13 107.4(4) 1_655 2_765
O7T Cs2 O13 47.1(3) 2_765 2_765
O22 Cs2 O13 54.1(3) 1_655 2_765
O31 Cs2 O13 42.2(3) 1_655 2_765
O21 Cs2 O13 137.2(3) 1_655 2_765
O61 Cs2 O13 166.1(3) . 2_765
O35 Cs2 O13 150.1(3) 1_655 2_765
O77 Cs2 O13 97.4(5) 1_655 2_765
O77 Cs3 O14T 87.0(7) . .
O77 Cs3 O17T 88.5(6) . 1_455
O14T Cs3 O17T 131.5(4) . 1_455
O77 Cs3 O66 123.6(7) . .
O14T Cs3 O66 118.2(4) . .
O17T Cs3 O66 104.2(4) 1_455 .
O77 Cs3 O64 115.3(9) . .
O14T Cs3 O64 74.4(7) . .
O17T Cs3 O64 64.4(7) 1_455 .
O66 Cs3 O64 119.8(7) . .
O77 Cs3 O13T 80.8(7) . .
O14T Cs3 O13T 92.7(3) . .
O17T Cs3 O13T 133.9(4) 1_455 .
O66 Cs3 O13T 50.8(3) . .
O64 Cs3 O13T 158.1(7) . .
O77 Cs3 O40 63.2(6) . .
O14T Cs3 O40 50.4(3) . .
O17T Cs3 O40 151.7(3) 1_455 .
O66 Cs3 O40 93.7(3) . .
O64 Cs3 O40 124.5(7) . .
O13T Cs3 O40 47.5(3) . .
O77 Cs3 O59 129.2(6) . 1_565
O14T Cs3 O59 71.4(3) . 1_565
O17T Cs3 O59 140.0(3) 1_455 1_565
O66 Cs3 O59 47.1(3) . 1_565
O64 Cs3 O59 102.6(7) . 1_565
O13T Cs3 O59 55.9(3) . 1_565
O40 Cs3 O59 67.7(3) . 1_565
O77 Cs3 W14 70.5(6) . .
O14T Cs3 W14 23.4(2) . .
O17T Cs3 W14 142.9(3) 1_455 .
O66 Cs3 W14 112.9(3) . .
O64 Cs3 W14 96.6(7) . .
O13T Cs3 W14 74.0(2) . .
O40 Cs3 W14 27.99(19) . .
O59 Cs3 W14 72.7(2) 1_565 .
O77 Cs3 W13 68.0(6) . .
O14T Cs3 W13 73.9(2) . .
O17T Cs3 W13 145.8(3) 1_455 .
O66 Cs3 W13 72.1(3) . .
O64 Cs3 W13 147.8(7) . .
O13T Cs3 W13 22.6(2) . .
O40 Cs3 W13 25.30(19) . .
O59 Cs3 W13 62.0(2) 1_565 .
W14 Cs3 W13 52.87(6) . .
O77 Cs3 W17 79.1(6) . 1_455
O14T Cs3 W17 117.0(3) . 1_455
O17T Cs3 W17 16.4(2) 1_455 1_455
O66 Cs3 W17 120.6(3) . 1_455
O64 Cs3 W17 58.5(7) . 1_455
O13T Cs3 W17 142.8(3) . 1_455
O40 Cs3 W17 139.5(2) . 1_455
O59 Cs3 W17 151.7(2) 1_565 1_455
W14 Cs3 W17 126.50(12) . 1_455
W13 Cs3 W17 145.02(15) . 1_455
Cs3 O77 Cs2 175.1(11) . 1_455
O62 Na5 Cs2 82.9(4) 2_665 1_455
O29 Ho1 O23 74.1(4) . .
O29 Ho1 O6T 120.1(4) . 2_665
O23 Ho1 O6T 76.9(4) . 2_665
O29 Ho1 O22 141.4(4) . .
O23 Ho1 O22 76.4(4) . .
O6T Ho1 O22 75.6(4) 2_665 .
O29 Ho1 O28 74.1(4) . .
O23 Ho1 O28 139.4(4) . .
O6T Ho1 O28 142.1(4) 2_665 .
O22 Ho1 O28 116.5(4) . .
O29 Ho1 O30 75.8(4) . .
O23 Ho1 O30 75.5(4) . .
O6T Ho1 O30 142.2(4) 2_665 .
O22 Ho1 O30 73.1(4) . .
O28 Ho1 O30 72.7(4) . .
O29 Ho1 O31 139.8(4) . .
O23 Ho1 O31 146.0(4) . .
O6T Ho1 O31 81.3(4) 2_665 .
O22 Ho1 O31 73.2(4) . .
O28 Ho1 O31 69.9(4) . .
O30 Ho1 O31 109.0(4) . .
O29 Ho1 O32 77.8(4) . .
O23 Ho1 O32 116.3(4) . .
O6T Ho1 O32 70.1(4) 2_665 .
O22 Ho1 O32 138.6(4) . .
O28 Ho1 O32 80.5(4) . .
O30 Ho1 O32 146.5(4) . .
O31 Ho1 O32 79.2(4) . .
O29 Ho1 Cs1 41.0(3) . 2_765
O23 Ho1 Cs1 40.5(3) . 2_765
O6T Ho1 Cs1 85.3(3) 2_665 2_765
O22 Ho1 Cs1 116.8(3) . 2_765
O28 Ho1 Cs1 115.1(3) . 2_765
O30 Ho1 Cs1 90.2(3) . 2_765
O31 Ho1 Cs1 160.6(3) . 2_765
O32 Ho1 Cs1 83.2(3) . 2_765
O29 Ho1 Cs2 149.1(3) . 1_455
O23 Ho1 Cs2 112.9(3) . 1_455
O6T Ho1 Cs2 90.5(3) 2_665 1_455
O22 Ho1 Cs2 37.2(3) . 1_455
O28 Ho1 Cs2 83.8(3) . 1_455
O30 Ho1 Cs2 77.2(3) . 1_455
O31 Ho1 Cs2 41.2(3) . 1_455
O32 Ho1 Cs2 120.0(3) . 1_455
Cs1 Ho1 Cs2 153.35(3) 2_765 1_455
O33 Ho2 O21 101.5(7) . .
O33 Ho2 O27 104.0(7) . .
O21 Ho2 O27 136.1(4) . .
O33 Ho2 O26 82.7(8) . .
O21 Ho2 O26 145.3(4) . .
O27 Ho2 O26 73.7(4) . .
O33 Ho2 O20 79.2(7) . .
O21 Ho2 O20 73.6(4) . .
O27 Ho2 O20 146.2(4) . .
O26 Ho2 O20 73.4(4) . .
O33 Ho2 O35 77.7(7) . .
O21 Ho2 O35 75.4(4) . .
O27 Ho2 O35 75.8(4) . .
O26 Ho2 O35 138.2(4) . .
O20 Ho2 O35 136.3(4) . .
O33 Ho2 O34 144.3(8) . .
O21 Ho2 O34 87.2(5) . .
O27 Ho2 O34 92.3(5) . .
O26 Ho2 O34 71.6(5) . .
O20 Ho2 O34 70.1(5) . .
O35 Ho2 O34 137.6(5) . .
O33 Ho2 O36 148.9(8) . .
O21 Ho2 O36 72.8(5) . .
O27 Ho2 O36 66.9(5) . .
O26 Ho2 O36 119.8(5) . .
O20 Ho2 O36 125.6(5) . .
O35 Ho2 O36 71.3(5) . .
O34 Ho2 O36 66.7(6) . .
O33 Ho2 Cs2 118.3(7) . 1_455
O21 Ho2 Cs2 43.1(3) . 1_455
O27 Ho2 Cs2 93.1(3) . 1_455
O26 Ho2 Cs2 157.8(3) . 1_455
O20 Ho2 Cs2 115.4(3) . 1_455
O35 Ho2 Cs2 49.7(3) . 1_455
O34 Ho2 Cs2 91.7(4) . 1_455
O36 Ho2 Cs2 38.1(4) . 1_455
O4T Ho3 O16T 140.8(4) . 2_766
O4T Ho3 O18T 118.5(4) . 1_545
O16T Ho3 O18T 79.2(4) 2_766 1_545
O4T Ho3 O60 75.3(5) . .
O16T Ho3 O60 114.2(5) 2_766 .
O18T Ho3 O60 141.1(4) 1_545 .
O4T Ho3 O57 73.8(5) . .
O16T Ho3 O57 81.1(5) 2_766 .
O18T Ho3 O57 70.8(5) 1_545 .
O60 Ho3 O57 144.5(5) . .
O4T Ho3 O58 142.9(4) . .
O16T Ho3 O58 70.7(4) 2_766 .
O18T Ho3 O58 79.6(4) 1_545 .
O60 Ho3 O58 72.0(5) . .
O57 Ho3 O58 142.3(5) . .
O4T Ho3 O59 78.3(4) . .
O16T Ho3 O59 139.9(4) 2_766 .
O18T Ho3 O59 70.5(4) 1_545 .
O60 Ho3 O59 78.2(5) . .
O57 Ho3 O59 111.6(5) . .
O58 Ho3 O59 78.4(4) . .
O4T Ho3 O56 76.5(4) . .
O16T Ho3 O56 69.7(4) 2_766 .
O18T Ho3 O56 140.1(4) 1_545 .
O60 Ho3 O56 76.4(5) . .
O57 Ho3 O56 79.9(5) . .
O58 Ho3 O56 111.4(5) . .
O59 Ho3 O56 148.0(4) . .
O1T W1 O7 104.0(5) . .
O1T W1 O3 101.4(5) . .
O7 W1 O3 93.3(5) . .
O1T W1 O1 98.5(5) . .
O7 W1 O1 156.8(5) . .
O3 W1 O1 87.8(5) . .
O1T W1 O8 100.1(5) . .
O7 W1 O8 85.1(5) . .
O3 W1 O8 158.2(5) . .
O1 W1 O8 85.4(5) . .
O1T W1 O10 169.1(5) . .
O7 W1 O10 85.8(5) . .
O3 W1 O10 72.8(4) . .
O1 W1 O10 72.4(4) . .
O8 W1 O10 85.4(5) . .
O1T W1 Cs1 55.6(4) . .
O7 W1 Cs1 62.7(4) . .
O3 W1 Cs1 135.7(4) . .
O1 W1 Cs1 129.2(3) . .
O8 W1 Cs1 61.9(4) . .
O10 W1 Cs1 134.9(3) . .
O2T W2 O4 104.6(5) . .
O2T W2 O2 102.5(5) . .
O4 W2 O2 95.0(5) . .
O2T W2 O1 98.6(5) . .
O4 W2 O1 154.5(5) . .
O2 W2 O1 90.1(5) . .
O2T W2 O9 97.2(5) . .
O4 W2 O9 84.2(5) . .
O2 W2 O9 159.8(5) . .
O1 W2 O9 82.5(5) . .
O2T W2 O10 170.3(5) . .
O4 W2 O10 85.1(5) . .
O2 W2 O10 75.2(4) . .
O1 W2 O10 72.1(4) . .
O9 W2 O10 84.7(4) . .
O3T W3 O6 103.3(5) . .
O3T W3 O5 103.2(5) . .
O6 W3 O5 92.9(5) . .
O3T W3 O3 97.7(5) . .
O6 W3 O3 91.2(5) . .
O5 W3 O3 157.1(5) . .
O3T W3 O2 95.6(5) . .
O6 W3 O2 160.2(5) . .
O5 W3 O2 88.3(5) . .
O3 W3 O2 80.4(5) . .
O3T W3 O10 165.0(5) . .
O6 W3 O10 87.6(5) . .
O5 W3 O10 86.1(5) . .
O3 W3 O10 71.6(4) . .
O2 W3 O10 72.7(4) . .
O4T W4 O20 102.4(5) . .
O4T W4 O16 100.5(5) . .
O20 W4 O16 94.9(5) . .
O4T W4 O11 98.9(5) . .
O20 W4 O11 93.2(5) . .
O16 W4 O11 156.9(5) . .
O4T W4 O4 90.9(5) . .
O20 W4 O4 166.7(5) . .
O16 W4 O4 83.5(4) . .
O11 W4 O4 83.7(5) . .
O4T W4 O17 169.8(5) . .
O20 W4 O17 86.7(5) . .
O16 W4 O17 83.1(5) . .
O11 W4 O17 75.7(5) . .
O4 W4 O17 80.0(4) . .
O5T W5 O21 100.7(5) . .
O5T W5 O12 100.9(5) . .
O21 W5 O12 94.9(5) . .
O5T W5 O11 98.9(6) . .
O21 W5 O11 94.9(5) . .
O12 W5 O11 155.8(5) . .
O5T W5 O5 93.4(5) . .
O21 W5 O5 165.8(5) . .
O12 W5 O5 83.5(5) . .
O11 W5 O5 81.6(5) . .
O5T W5 O17 172.6(5) . .
O21 W5 O17 84.6(5) . .
O12 W5 O17 83.7(5) . .
O11 W5 O17 75.3(5) . .
O5 W5 O17 81.2(4) . .
O5T W5 Cs2 76.7(4) . 1_455
O21 W5 Cs2 59.3(4) . 1_455
O12 W5 Cs2 48.7(3) . 1_455
O11 W5 Cs2 151.6(3) . 1_455
O5 W5 Cs2 126.4(3) . 1_455
O17 W5 Cs2 110.6(3) . 1_455
O6T W6 O22 100.5(5) . .
O6T W6 O12 100.1(5) . .
O22 W6 O12 97.3(5) . .
O6T W6 O13 95.7(5) . .
O22 W6 O13 95.5(5) . .
O12 W6 O13 157.5(5) . .
O6T W6 O6 89.3(4) . .
O22 W6 O6 170.0(5) . .
O12 W6 O6 82.5(4) . .
O13 W6 O6 81.7(4) . .
O6T W6 O18 169.5(4) . .
O22 W6 O18 86.9(5) . .
O12 W6 O18 86.2(5) . .
O13 W6 O18 76.1(5) . .
O6 W6 O18 83.1(4) . .
O6T W6 Cs2 75.1(3) . 1_455
O22 W6 Cs2 56.6(4) . 1_455
O12 W6 Cs2 54.1(3) . 1_455
O13 W6 Cs2 147.0(3) . 1_455
O6 W6 Cs2 128.8(3) . 1_455
O18 W6 Cs2 115.3(3) . 1_455
O7T W7 O23 101.3(5) . .
O7T W7 O14 99.2(5) . .
O23 W7 O14 95.4(5) . .
O7T W7 O13 101.9(5) . .
O23 W7 O13 92.0(5) . .
O14 W7 O13 155.7(5) . .
O7T W7 O7 92.0(5) . .
O23 W7 O7 166.7(5) . .
O14 W7 O7 82.8(4) . .
O13 W7 O7 84.7(4) . .
O7T W7 O18 169.9(5) . .
O23 W7 O18 87.3(5) . .
O14 W7 O18 85.1(4) . .
O13 W7 O18 72.2(5) . .
O7 W7 O18 79.4(4) . .
O7T W7 Cs1 61.8(4) . 2_765
O23 W7 Cs1 54.2(4) . 2_765
O14 W7 Cs1 68.2(3) . 2_765
O13 W7 Cs1 133.2(3) . 2_765
O7 W7 Cs1 135.3(3) . 2_765
O18 W7 Cs1 128.2(3) . 2_765
O7T W7 Cs1 49.6(4) . .
O23 W7 Cs1 130.1(4) . .
O14 W7 Cs1 59.9(3) . .
O13 W7 Cs1 129.0(3) . .
O7 W7 Cs1 60.1(3) . .
O18 W7 Cs1 127.7(3) . .
Cs1 W7 Cs1 75.92(3) 2_765 .
O7T W7 Cs2 43.6(4) . 2_765
O23 W7 Cs2 84.0(4) . 2_765
O14 W7 Cs2 141.0(4) . 2_765
O13 W7 Cs2 62.7(4) . 2_765
O7 W7 Cs2 105.7(3) . 2_765
O18 W7 Cs2 133.6(3) . 2_765
Cs1 W7 Cs2 80.62(3) 2_765 2_765
Cs1 W7 Cs2 90.92(3) . 2_765
O8T W8 O14 100.8(5) . .
O8T W8 O15 95.6(5) . .
O14 W8 O15 163.5(5) . .
O8T W8 O8 95.6(5) . .
O14 W8 O8 88.2(5) . .
O15 W8 O8 91.3(5) . .
O8T W8 O24 97.5(5) . .
O14 W8 O24 88.1(5) . .
O15 W8 O24 88.7(5) . .
O8 W8 O24 166.8(5) . .
O8T W8 O19 169.7(5) . .
O14 W8 O19 89.4(5) . .
O15 W8 O19 74.2(5) . .
O8 W8 O19 83.2(5) . .
O24 W8 O19 84.1(4) . .
O8T W8 Cs1 53.3(4) . .
O14 W8 Cs1 61.7(3) . .
O15 W8 Cs1 131.5(3) . .
O8 W8 Cs1 61.1(4) . .
O24 W8 Cs1 127.2(4) . .
O19 W8 Cs1 132.8(3) . .
O9T W9 O9 99.9(5) . .
O9T W9 O16 102.0(5) . .
O9 W9 O16 91.7(5) . .
O9T W9 O15 99.1(5) . .
O9 W9 O15 94.8(5) . .
O16 W9 O15 156.5(5) . .
O9T W9 O25 93.6(5) . .
O9 W9 O25 166.3(5) . .
O16 W9 O25 83.4(5) . .
O15 W9 O25 85.1(5) . .
O9T W9 O19 170.4(5) . .
O9 W9 O19 86.7(4) . .
O16 W9 O19 84.7(5) . .
O15 W9 O19 73.2(4) . .
O25 W9 O19 80.2(4) . .
O10T W10 O25 99.7(5) . .
O10T W10 O42 100.3(5) . .
O25 W10 O42 93.3(5) . .
O10T W10 O37 98.7(5) . .
O25 W10 O37 95.0(5) . .
O42 W10 O37 157.6(5) . .
O10T W10 O46 91.0(5) . .
O25 W10 O46 169.2(5) . .
O42 W10 O46 83.5(4) . .
O37 W10 O46 84.5(4) . .
O10T W10 O43 170.3(5) . .
O25 W10 O43 87.9(5) . .
O42 W10 O43 85.2(4) . .
O37 W10 O43 74.4(4) . .
O46 W10 O43 81.6(4) . .
O11T W11 O38 101.2(6) . .
O11T W11 O24 98.7(5) . .
O38 W11 O24 91.2(5) . .
O11T W11 O37 98.9(5) . .
O38 W11 O37 159.5(5) . .
O24 W11 O37 89.8(5) . .
O11T W11 O47 93.4(5) . .
O38 W11 O47 85.2(5) . .
O24 W11 O47 167.8(5) . .
O37 W11 O47 89.6(5) . .
O11T W11 O43 172.3(5) . .
O38 W11 O43 85.2(4) . .
O24 W11 O43 85.3(4) . .
O37 W11 O43 74.5(4) . .
O47 W11 O43 82.8(4) . .
O11T W11 Cs2 25.1(4) . .
O38 W11 Cs2 115.4(3) . .
O24 W11 Cs2 78.0(3) . .
O37 W11 Cs2 84.8(3) . .
O47 W11 Cs2 114.0(3) . .
O43 W11 Cs2 153.5(3) . .
O12T W12 O29 100.9(6) . .
O12T W12 O38 101.1(5) . .
O29 W12 O38 96.7(5) . .
O12T W12 O39 102.0(5) . .
O29 W12 O39 91.2(5) . .
O38 W12 O39 153.6(5) . .
O12T W12 O49 91.7(5) . .
O29 W12 O49 167.3(5) . .
O38 W12 O49 82.8(4) . .
O39 W12 O49 84.1(4) . .
O12T W12 O44 170.1(5) . .
O29 W12 O44 87.9(5) . .
O38 W12 O44 82.0(4) . .
O39 W12 O44 73.2(4) . .
O49 W12 O44 79.4(4) . .
O12T W12 Cs1 59.6(4) . 2_765
O29 W12 Cs1 57.2(4) . 2_765
O38 W12 Cs1 69.4(3) . 2_765
O39 W12 Cs1 134.4(3) . 2_765
O49 W12 Cs1 133.1(3) . 2_765
O44 W12 Cs1 130.0(3) . 2_765
O13T W13 O28 101.8(6) . .
O13T W13 O40 99.2(5) . .
O28 W13 O40 99.0(5) . .
O13T W13 O39 96.8(5) . .
O28 W13 O39 96.0(5) . .
O40 W13 O39 155.3(5) . .
O13T W13 O44 168.6(5) . .
O28 W13 O44 87.6(5) . .
O40 W13 O44 85.6(4) . .
O39 W13 O44 75.6(4) . .
O13T W13 O50 88.3(5) . .
O28 W13 O50 168.8(5) . .
O40 W13 O50 84.0(4) . .
O39 W13 O50 77.7(4) . .
O44 W13 O50 81.9(4) . .
O13T W13 Cs3 47.9(4) . .
O28 W13 Cs3 97.3(4) . .
O40 W13 Cs3 52.4(3) . .
O39 W13 Cs3 144.2(3) . .
O44 W13 Cs3 138.0(3) . .
O50 W13 Cs3 93.1(3) . .
O14T W14 O27 102.6(5) . .
O14T W14 O41 97.5(5) . .
O27 W14 O41 94.2(5) . .
O14T W14 O40 99.5(5) . .
O27 W14 O40 97.3(5) . .
O41 W14 O40 156.8(5) . .
O14T W14 O51 90.4(5) . .
O27 W14 O51 167.0(5) . .
O41 W14 O51 82.7(5) . .
O40 W14 O51 81.6(4) . .
O14T W14 O45 168.3(5) . .
O27 W14 O45 88.2(5) . .
O41 W14 O45 76.9(5) . .
O40 W14 O45 83.4(4) . .
O51 W14 O45 78.8(4) . .
O14T W14 W15 130.6(4) . .
O27 W14 W15 83.1(4) . .
O41 W14 W15 33.3(3) . .
O40 W14 W15 128.7(3) . .
O51 W14 W15 87.5(3) . .
O45 W14 W15 45.3(3) . .
O14T W14 Cs3 45.0(4) . .
O27 W14 Cs3 92.8(4) . .
O41 W14 Cs3 142.4(4) . .
O40 W14 Cs3 57.1(3) . .
O51 W14 Cs3 97.4(3) . .
O45 W14 Cs3 140.3(3) . .
W15 W14 Cs3 173.18(7) . .
O15T W15 O26 102.1(6) . .
O15T W15 O42 101.0(5) . .
O26 W15 O42 96.2(5) . .
O15T W15 O41 100.1(5) . .
O26 W15 O41 93.5(5) . .
O42 W15 O41 154.3(5) . .
O15T W15 O52 92.0(5) . .
O26 W15 O52 165.8(5) . .
O42 W15 O52 80.8(4) . .
O41 W15 O52 84.0(5) . .
O15T W15 O45 170.6(5) . .
O26 W15 O45 85.7(5) . .
O42 W15 O45 83.2(4) . .
O41 W15 O45 73.9(5) . .
O52 W15 O45 80.2(4) . .
O15T W15 W14 132.2(4) . .
O26 W15 W14 81.7(4) . .
O42 W15 W14 126.2(3) . .
O41 W15 W14 32.6(4) . .
O52 W15 W14 88.9(3) . .
O45 W15 W14 43.0(3) . .
O16T W16 O46 100.9(5) . .
O16T W16 O52 104.6(6) . .
O46 W16 O52 91.1(5) . .
O16T W16 O53 97.3(5) . .
O46 W16 O53 91.7(5) . .
O52 W16 O53 157.0(5) . .
O16T W16 O54 96.4(5) . .
O46 W16 O54 162.4(5) . .
O52 W16 O54 87.6(5) . .
O53 W16 O54 82.9(5) . .
O16T W16 O48 166.4(5) . .
O46 W16 O48 88.6(4) . .
O52 W16 O48 84.7(5) . .
O53 W16 O48 72.5(4) . .
O54 W16 O48 73.8(4) . .
O17T W17 O49 103.2(6) . .
O17T W17 O47 104.0(5) . .
O49 W17 O47 87.3(5) . .
O17T W17 O55 99.0(5) . .
O49 W17 O55 88.9(5) . .
O47 W17 O55 157.0(5) . .
O17T W17 O53 99.9(5) . .
O49 W17 O53 156.9(5) . .
O47 W17 O53 87.6(5) . .
O55 W17 O53 87.0(5) . .
O17T W17 O48 168.0(5) . .
O49 W17 O48 86.0(5) . .
O47 W17 O48 83.8(4) . .
O55 W17 O48 73.2(4) . .
O53 W17 O48 71.0(4) . .
O17T W17 Cs3 30.9(4) . 1_655
O49 W17 Cs3 122.8(4) . 1_655
O47 W17 Cs3 81.1(4) . 1_655
O55 W17 Cs3 119.6(3) . 1_655
O53 W17 Cs3 78.5(3) . 1_655
O48 W17 Cs3 146.4(3) . 1_655
O51 W18 O18T 103.0(5) . .
O51 W18 O54 97.2(5) . .
O18T W18 O54 101.8(5) . .
O51 W18 O55 154.3(5) . .
O18T W18 O55 99.1(5) . .
O54 W18 O55 90.9(5) . .
O51 W18 O50 83.7(5) . .
O18T W18 O50 95.6(5) . .
O54 W18 O50 161.9(4) . .
O55 W18 O50 81.3(5) . .
O51 W18 O48 84.3(4) . .
O18T W18 O48 172.7(5) . .
O54 W18 O48 76.1(4) . .
O55 W18 O48 74.0(4) . .
O50 W18 O48 86.1(4) . .

loop_
_geom_bond_atom_site_label_1
_geom_bond_atom_site_label_2
_geom_bond_distance
_geom_bond_site_symmetry_2
O1 W2 1.926(11) .
O1 W1 1.933(11) .
O1 Na3 3.012(18) 1_655
O1T W1 1.711(12) .
O1T Na2 2.362(14) 2_765
O1T Cs1 3.305(12) .
O2 W2 1.876(11) .
O2 W3 2.025(11) .
O2T W2 1.704(12) .
O3 W1 1.912(11) .
O3 W3 1.970(11) .
O3T W3 1.756(12) .
O4 W2 1.821(11) .
O4 W4 2.055(10) .
O4T W4 1.765(12) .
O4T Ho3 2.286(12) .
O5 W3 1.845(11) .
O5 W5 2.063(10) .
O5T W5 1.722(12) .
O6 W3 1.809(11) .
O6 W6 2.118(10) .
O6T W6 1.747(11) .
O6T Ho1 2.323(11) 2_665
O7 W1 1.856(11) .
O7 W7 2.032(10) .
O7 Cs1 3.515(12) .
O7T W7 1.748(13) .
O7T Cs1 3.212(12) .
O7T Cs2 3.244(12) 2_765
O7T Cs1 3.412(12) 2_765
O8 W8 1.904(11) .
O8 W1 1.972(12) .
O8 Cs1 3.491(12) .
O8T W8 1.711(12) .
O8T Cs2 3.072(12) .
O8T Cs1 3.268(12) .
O9 W9 1.845(10) .
O9 W2 2.027(11) .
O9T W9 1.730(12) .
O10 Si1 1.666(12) .
O10 W1 2.284(12) .
O10 W3 2.295(12) .
O10 W2 2.302(12) .
O10T W10 1.724(12) .
O11 W4 1.928(12) .
O11 W5 1.941(13) .
O11T W11 1.735(13) .
O11T Cs2 2.997(12) .
O12 W6 1.884(12) .
O12 W5 1.915(12) .
O12 Cs2 3.158(11) 1_455
O12T W12 1.744(12) .
O12T Na2 2.275(15) .
O12T Cs1 3.297(11) 2_765
O13 W6 1.916(12) .
O13 W7 1.937(12) .
O13 Cs2 3.801(12) 2_765
O13T W13 1.740(12) .
O13T Cs3 3.356(14) .
O14 W8 1.899(11) .
O14 W7 1.905(11) .
O14 Cs1 3.512(11) .
O14 Cs1 3.623(11) 2_765
O14T W14 1.755(11) .
O14T Cs3 3.121(12) .
O15 W8 1.902(12) .
O15 W9 1.949(12) .
O15T W15 1.733(13) .
O16 W4 1.893(11) .
O16 W9 1.905(11) .
O16T W16 1.726(12) .
O16T Ho3 2.306(12) 2_766
O17 Si1 1.623(13) .
O17 W4 2.252(12) .
O17 W5 2.258(11) .
O17T W17 1.718(12) .
O17T Cs3 3.135(13) 1_655
O18 Si1 1.644(12) .
O18 W6 2.190(11) .
O18 W7 2.337(12) .
O18T W18 1.766(10) .
O18T Ho3 2.312(10) 1_565
O19 Si1 1.645(12) .
O19 W8 2.232(12) .
O19 W9 2.237(12) .
O20 W4 1.777(10) .
O20 Ho2 2.331(10) .
O21 W5 1.792(11) .
O21 Ho2 2.280(11) .
O21 Cs2 3.516(12) 1_455
O22 W6 1.786(11) .
O22 Ho1 2.333(11) .
O22 Cs2 3.247(12) 1_455
O23 W7 1.769(11) .
O23 Ho1 2.318(11) .
O23 Cs1 3.177(12) 2_765
O24 W11 1.885(11) .
O24 W8 1.929(10) .
O25 W10 1.803(11) .
O25 W9 2.022(11) .
O26 W15 1.774(11) .
O26 Ho2 2.327(12) .
O27 W14 1.772(11) .
O27 Ho2 2.296(10) .
O28 W13 1.742(11) .
O28 Ho1 2.374(11) .
O29 W12 1.792(12) .
O29 Ho1 2.245(12) .
O29 Cs1 3.222(12) 2_765
O30 Ho1 2.374(13) .
O31 Ho1 2.412(13) .
O31 Cs2 3.367(13) 1_455
O32 Ho1 2.422(13) .
O33 Ho2 2.15(3) .
O34 Ho2 2.413(17) .
O35 Ho2 2.363(13) .
O35 Cs2 3.749(14) 1_455
O36 Ho2 2.55(2) .
O36 Cs2 3.22(2) 1_455
O37 W11 1.913(11) .
O37 W10 1.921(11) .
O38 W11 1.874(11) .
O38 W12 1.900(10) .
O38 Cs1 3.617(11) 2_765
O39 W13 1.936(12) .
O39 W12 1.937(10) .
O40 W13 1.865(11) .
O40 W14 1.934(11) .
O40 Cs3 3.459(11) .
O41 W14 1.911(13) .
O41 W15 1.950(11) .
O41 Na1 2.979(15) 2_776
O42 W10 1.898(11) .
O42 W15 1.900(11) .
O43 Si2 1.629(11) .
O43 W10 2.244(11) .
O43 W11 2.245(11) .
O44 Si2 1.631(12) .
O44 W13 2.206(11) .
O44 W12 2.308(12) .
O45 Si2 1.621(13) .
O45 W14 2.212(11) .
O45 W15 2.305(12) .
O46 W16 1.812(10) .
O46 W10 2.072(10) .
O47 W17 1.908(10) .
O47 W11 1.946(11) .
O48 Si2 1.665(12) .
O48 W16 2.262(12) .
O48 W18 2.289(10) .
O48 W17 2.319(12) .
O49 W17 1.838(11) .
O49 W12 2.014(11) .
O50 W18 2.086(11) .
O50 W13 2.211(11) .
O51 W18 1.751(11) .
O51 W14 2.137(11) .
O52 W16 1.837(12) .
O52 W15 2.055(11) .
O53 W16 1.936(11) .
O53 W17 1.950(11) .
O54 W18 1.861(12) .
O54 W16 2.024(11) .
O54 Na1 2.935(15) .
O55 W18 1.945(11) .
O55 W17 1.948(10) .
O56 Ho3 2.416(13) .
O57 Ho3 2.343(16) .
O58 Ho3 2.361(13) .
O59 Ho3 2.369(12) .
O59 Cs3 3.576(13) 1_545
O60 Ho3 2.316(14) .
O61 Cs2 3.628(17) .
O62 Na5 2.94(2) 2_665
O64 Cs3 3.33(4) .
O65 Na2 2.18(3) 2_775
O65 Na2 2.42(3) .
O66 Cs3 3.219(15) .
O67 Cs1 3.10(3) .
O70 Na3 2.91(2) .
O71 Na4 2.98(2) .
O72 Cs1 3.70(2) .
O75 Na3 1.85(3) .
O76 Na2 2.59(3) .
O76 Na3 2.82(3) 1_665
Na1 O41 2.979(15) 2_776
Na2 O65 2.18(3) 2_775
Na2 O1T 2.362(14) 2_765
Na2 Na3 2.663(18) 1_665
Na2 Na2 3.300(17) 2_775
Na2 Cs1 4.475(8) 2_765
Na3 Na2 2.663(18) 1_445
Na3 O76 2.82(3) 1_445
Na3 O1 3.012(18) 1_455
Na4 Na4 2.41(2) 2_766
Cs1 O23 3.177(12) 2_765
Cs1 O29 3.222(12) 2_765
Cs1 O12T 3.297(11) 2_765
Cs1 O7T 3.412(12) 2_765
Cs1 O38 3.617(11) 2_765
Cs2 O12 3.158(11) 1_655
Cs2 O36 3.22(2) 1_655
Cs2 O7T 3.244(12) 2_765
Cs2 O22 3.247(12) 1_655
Cs2 O31 3.367(14) 1_655
Cs2 O21 3.516(12) 1_655
Cs2 O35 3.749(14) 1_655
Cs2 O77 3.76(3) 1_655
Cs2 O13 3.801(12) 2_765
Cs3 O77 2.99(3) .
Cs3 O17T 3.135(13) 1_455
Cs3 O59 3.576(13) 1_565
Cs3 W14 4.105(4) .
Cs3 W13 4.265(5) .
Cs3 W17 4.482(5) 1_455
O77 Cs2 3.76(3) 1_455
Na5 O62 2.94(2) 2_665
Na5 Cs2 4.801(11) 1_455
Ho1 O6T 2.323(11) 2_665
Ho1 Cs1 4.5599(17) 2_765
Ho1 Cs2 4.7843(16) 1_455
Ho2 Cs2 4.8172(18) 1_455
Ho3 O16T 2.306(12) 2_766
Ho3 O18T 2.312(10) 1_545
W5 Cs2 4.0765(14) 1_455
W6 Cs2 3.8688(14) 1_455
W7 Cs1 3.8688(16) 2_765
W7 Cs2 4.2775(16) 2_765
W12 Cs1 3.8173(14) 2_765
W14 W15 3.2396(10) .
W17 Cs3 4.482(5) 1_655
